data_2102592
loop_
_publ_author_name
'Harada, Jun'
'Harakawa, Mayuko'
'Ogawa, Keiichiro'

_publ_section_title
;
 Torsional vibration and central bond length of
 <i>N</i>-benzylideneanilines
;
_journal_issue 5
_journal_name_full 'Acta Crystallographica Section B'
_journal_page_first 578
_journal_page_last 588
_journal_paper_doi 10.1107/S0108768104016532
_journal_volume 60
_journal_year 2004
_chemical_formula_sum 'C14 H12 N2 O2'
_chemical_formula_weight 240.26
_chemical_melting_point 394.95
_chemical_name_systematic
;
N-(4-nitrobenzylidene)-4-methylaniline
;
_space_group_IT_number 2
_symmetry_cell_setting triclinic
_symmetry_space_group_name_Hall '-P 1'
_symmetry_space_group_name_H-M 'P -1'
_atom_sites_solution_hydrogens difmap
_atom_sites_solution_primary direct
_audit_creation_method SHELXL-97
_cell_angle_alpha 72.6170(10)
_cell_angle_beta 83.9260(10)
_cell_angle_gamma 86.1440(10)
_cell_formula_units_Z 4
_cell_length_a 7.1098(5)
_cell_length_b 12.5649(9)
_cell_length_c 14.3814(10)
_cell_measurement_reflns_used 5945
_cell_measurement_temperature 300
_cell_measurement_theta_max 29.8
_cell_measurement_theta_min 2.6
_cell_volume 1218.33(15)
_computing_cell_refinement 'SAINT (Bruker, 1998)'
_computing_data_collection 'SMART (Bruker, 1998)'
_computing_data_reduction SAINT
_computing_molecular_graphics 'SHELXTL (Bruker, 2000)'
_computing_publication_material SHELXTL
_computing_structure_refinement 'SHELXL-97 (Sheldrick, 1997)'
_computing_structure_solution 'SHELXS-97 (Sheldrick, 1990)'
_diffrn_ambient_temperature 300
_diffrn_detector_area_resol_mean 8.192
_diffrn_measured_fraction_theta_full 0.994
_diffrn_measured_fraction_theta_max 0.994
_diffrn_measurement_device_type 'Bruker SMART 1000 CCD diffractometer'
_diffrn_measurement_method \w_scan
_diffrn_radiation_monochromator graphite
_diffrn_radiation_source 'fine-focus sealed tube'
_diffrn_radiation_type MoK\a
_diffrn_radiation_wavelength 0.71073
_diffrn_reflns_av_R_equivalents 0.0258
_diffrn_reflns_av_sigmaI/netI 0.0363
_diffrn_reflns_limit_h_max 9
_diffrn_reflns_limit_h_min -10
_diffrn_reflns_limit_k_max 17
_diffrn_reflns_limit_k_min -17
_diffrn_reflns_limit_l_max 20
_diffrn_reflns_limit_l_min -20
_diffrn_reflns_number 18799
_diffrn_reflns_theta_full 30.02
_diffrn_reflns_theta_max 30.02
_diffrn_reflns_theta_min 1.49
_diffrn_standards_decay_% 0
_exptl_absorpt_coefficient_mu 0.090
_exptl_absorpt_correction_T_max 0.9841
_exptl_absorpt_correction_T_min 0.9566
_exptl_absorpt_correction_type multi-scan
_exptl_absorpt_process_details 'SADABS (Sheldrick, 2002)'
_exptl_crystal_colour yellow
_exptl_crystal_density_diffrn 1.310
_exptl_crystal_density_method 'not measured'
_exptl_crystal_description block
_exptl_crystal_F_000 504
_exptl_crystal_size_max 0.50
_exptl_crystal_size_mid 0.36
_exptl_crystal_size_min 0.18
_refine_diff_density_max 0.193
_refine_diff_density_min -0.254
_refine_ls_extinction_coef 0.029(3)
_refine_ls_extinction_expression Fc^*^=kFc[1+0.001xFc^2^\l^3^/sin(2\q)]^-1/4^
_refine_ls_extinction_method SHELXL
_refine_ls_goodness_of_fit_ref 1.036
_refine_ls_hydrogen_treatment mixed
_refine_ls_matrix_type full
_refine_ls_number_parameters 438
_refine_ls_number_reflns 7068
_refine_ls_number_restraints 0
_refine_ls_restrained_S_all 1.036
_refine_ls_R_factor_all 0.0791
_refine_ls_R_factor_gt 0.0499
_refine_ls_shift/su_max 0.001
_refine_ls_shift/su_mean 0.000
_refine_ls_structure_factor_coef Fsqd
_refine_ls_weighting_details 'calc w=1/[\s^2^(Fo^2^)+(0.0637P)^2^+0.1715P] where P=(Fo^2^+2Fc^2^)/3'
_refine_ls_weighting_scheme calc
_refine_ls_wR_factor_gt 0.1280
_refine_ls_wR_factor_ref 0.1500
_reflns_number_gt 4658
_reflns_number_total 7068
_reflns_threshold_expression >2sigma(I)
_cod_data_source_file bk5007.cif
_cod_data_source_block 5_rt
_cod_depositor_comments
;
The following automatic conversions were performed:

'_chemical_melting_point' value '121.8_C' was changed to '394.95' -
it was converted from degrees Celsius(C) to Kelvins(K).

Automatic conversion script
Id: cif_fix_values 1646 2011-03-28 12:23:43Z adriana 

The following automatic conversions were performed:

'_chemical_melting_point' value '121.8_C' was changed to '394.95' -
it was converted from degrees Celsius(C) to Kelvins(K).

Automatic conversion script
Id: cif_fix_values 1715 2011-07-08 13:25:40Z adriana 
;
_cod_original_sg_symbol_H-M P_-1
_cod_database_code 2102592
_cod_database_fobs_code 2102592

loop_
_symmetry_equiv_pos_as_xyz
'x, y, z'
'-x, -y, -z'

loop_
_atom_site_label
_atom_site_fract_x
_atom_site_fract_y
_atom_site_fract_z
_atom_site_U_iso_or_equiv
_atom_site_adp_type
_atom_site_calc_flag
_atom_site_refinement_flags
_atom_site_occupancy
_atom_site_disorder_assembly
_atom_site_disorder_group
_atom_site_type_symbol
N1A 0.74334(18) 0.48207(10) 0.11926(8) 0.0529(3) Uani d . 1 . . N
N2A 0.7310(2) 0.90881(11) -0.26706(9) 0.0640(3) Uani d . 1 . . N
O1A 0.6565(2) 0.88399(11) -0.32966(8) 0.0853(4) Uani d . 1 . . O
O2A 0.7977(3) 0.99906(11) -0.27939(10) 0.0995(5) Uani d . 1 . . O
C1A 0.77029(19) 0.66512(11) 0.00561(9) 0.0487(3) Uani d . 1 . . C
C2A 0.8413(2) 0.76994(12) -0.01147(10) 0.0552(3) Uani d . 1 . . C
C3A 0.8277(2) 0.85106(12) -0.10027(10) 0.0554(3) Uani d . 1 . . C
C4A 0.7420(2) 0.82415(11) -0.17123(9) 0.0497(3) Uani d . 1 . . C
C5A 0.6680(2) 0.72159(12) -0.15658(11) 0.0549(3) Uani d . 1 . . C
C6A 0.6821(2) 0.64141(12) -0.06772(10) 0.0534(3) Uani d . 1 . . C
C7A 0.7922(2) 0.58088(12) 0.10032(10) 0.0540(3) Uani d . 1 . . C
C8A 0.77232(19) 0.40525(11) 0.21225(10) 0.0472(3) Uani d . 1 . . C
C9A 0.7974(2) 0.29368(12) 0.21729(12) 0.0582(4) Uani d . 1 . . C
C10A 0.8293(2) 0.21410(12) 0.30495(12) 0.0591(4) Uani d . 1 . . C
C11A 0.83659(19) 0.24271(11) 0.39011(10) 0.0518(3) Uani d . 1 . . C
C12A 0.8068(2) 0.35414(13) 0.38507(11) 0.0584(4) Uani d . 1 . . C
C13A 0.7746(2) 0.43507(12) 0.29812(10) 0.0554(3) Uani d . 1 . . C
C14A 0.8710(3) 0.15485(16) 0.48477(15) 0.0694(5) Uani d . 1 . . C
H2A 0.902(2) 0.7874(13) 0.0385(12) 0.063(4) Uiso d . 1 . . H
H3A 0.879(2) 0.9237(14) -0.1122(12) 0.069(5) Uiso d . 1 . . H
H5A 0.609(2) 0.7053(13) -0.2073(12) 0.068(5) Uiso d . 1 . . H
H6A 0.627(2) 0.5718(14) -0.0565(12) 0.067(5) Uiso d . 1 . . H
H7A 0.858(2) 0.6066(14) 0.1434(12) 0.072(5) Uiso d . 1 . . H
H9A 0.798(2) 0.2711(13) 0.1597(13) 0.069(5) Uiso d . 1 . . H
H10A 0.850(2) 0.1365(15) 0.3027(12) 0.073(5) Uiso d . 1 . . H
H12A 0.807(2) 0.3768(14) 0.4427(13) 0.072(5) Uiso d . 1 . . H
H13A 0.749(2) 0.5121(15) 0.2985(12) 0.074(5) Uiso d . 1 . . H
H141 0.772(6) 0.099(3) 0.503(3) 0.074(5) Uiso d P 0.57(3) A 1 H
H142 0.894(6) 0.190(3) 0.542(3) 0.074(5) Uiso d P 0.57(3) A 1 H
H143 0.992(6) 0.107(3) 0.474(3) 0.074(5) Uiso d P 0.57(3) A 1 H
H144 1.000(8) 0.150(4) 0.499(3) 0.074(5) Uiso d P 0.43(3) A 2 H
H145 0.864(9) 0.086(4) 0.470(4) 0.074(5) Uiso d P 0.43(3) A 2 H
H146 0.777(7) 0.158(4) 0.542(3) 0.074(5) Uiso d P 0.43(3) A 2 H
N1B 0.26330(17) 0.49977(9) 0.40250(8) 0.0502(3) Uani d . 1 . . N
N2B 0.21164(19) 0.06914(10) 0.78303(8) 0.0548(3) Uani d . 1 . . N
O1B 0.1070(2) 0.09144(10) 0.84828(8) 0.0777(4) Uani d . 1 . . O
O2B 0.2986(2) -0.01962(10) 0.79355(9) 0.0897(4) Uani d . 1 . . O
C1B 0.27808(18) 0.31267(10) 0.50873(9) 0.0442(3) Uani d . 1 . . C
C2B 0.3639(2) 0.20752(11) 0.52188(10) 0.0479(3) Uani d . 1 . . C
C3B 0.3434(2) 0.12661(11) 0.61175(10) 0.0487(3) Uani d . 1 . . C
C4B 0.23200(19) 0.15358(10) 0.68703(9) 0.0441(3) Uani d . 1 . . C
C5B 0.1413(2) 0.25630(11) 0.67581(10) 0.0494(3) Uani d . 1 . . C
C6B 0.1649(2) 0.33665(11) 0.58616(9) 0.0493(3) Uani d . 1 . . C
C7B 0.30801(19) 0.39831(11) 0.41318(9) 0.0477(3) Uani d . 1 . . C
C8B 0.29046(18) 0.57933(11) 0.30897(9) 0.0457(3) Uani d . 1 . . C
C9B 0.3478(2) 0.68409(12) 0.30423(11) 0.0571(4) Uani d . 1 . . C
C10B 0.3663(2) 0.76715(13) 0.21579(12) 0.0595(4) Uani d . 1 . . C
C11B 0.32712(19) 0.74863(12) 0.12968(10) 0.0523(3) Uani d . 1 . . C
C12B 0.2707(2) 0.64356(12) 0.13475(10) 0.0555(3) Uani d . 1 . . C
C13B 0.2522(2) 0.55891(11) 0.22287(10) 0.0506(3) Uani d . 1 . . C
C14B 0.3374(3) 0.84166(17) 0.03469(14) 0.0713(5) Uani d . 1 . . C
H2B 0.443(2) 0.1909(12) 0.4705(11) 0.055(4) Uiso d . 1 . . H
H3B 0.406(2) 0.0551(13) 0.6221(11) 0.062(4) Uiso d . 1 . . H
H5B 0.059(2) 0.2729(12) 0.7291(11) 0.060(4) Uiso d . 1 . . H
H6B 0.100(2) 0.4081(13) 0.5773(11) 0.060(4) Uiso d . 1 . . H
H7B 0.371(2) 0.3709(12) 0.3598(11) 0.060(4) Uiso d . 1 . . H
H9B 0.375(3) 0.6971(15) 0.3630(14) 0.078(5) Uiso d . 1 . . H
H10B 0.403(3) 0.8409(15) 0.2182(13) 0.077(5) Uiso d . 1 . . H
H12B 0.241(2) 0.6292(13) 0.0749(13) 0.067(5) Uiso d . 1 . . H
H13B 0.203(2) 0.4858(13) 0.2243(11) 0.058(4) Uiso d . 1 . . H
H147 0.366(5) 0.812(3) -0.020(2) 0.072(4) Uiso d P 0.64(2) B 3 H
H148 0.450(5) 0.885(3) 0.035(2) 0.072(4) Uiso d P 0.64(2) B 3 H
H149 0.216(5) 0.888(2) 0.031(2) 0.072(4) Uiso d P 0.64(2) B 3 H
H150 0.341(9) 0.919(5) 0.046(4) 0.072(4) Uiso d P 0.36(2) B 4 H
H151 0.243(8) 0.834(4) -0.020(4) 0.072(4) Uiso d P 0.36(2) B 4 H
H152 0.455(9) 0.847(5) -0.007(4) 0.072(4) Uiso d P 0.36(2) B 4 H

loop_
_atom_site_aniso_label
_atom_site_aniso_U_11
_atom_site_aniso_U_22
_atom_site_aniso_U_33
_atom_site_aniso_U_12
_atom_site_aniso_U_13
_atom_site_aniso_U_23
N1A 0.0587(7) 0.0486(6) 0.0474(6) -0.0029(5) -0.0083(5) -0.0064(5)
N2A 0.0828(9) 0.0557(7) 0.0461(7) 0.0100(6) -0.0054(6) -0.0067(6)
O1A 0.1191(11) 0.0842(9) 0.0494(6) 0.0076(8) -0.0229(7) -0.0118(6)
O2A 0.1601(15) 0.0550(7) 0.0700(8) -0.0148(8) -0.0195(9) 0.0074(6)
C1A 0.0529(7) 0.0470(7) 0.0438(7) -0.0054(6) -0.0060(5) -0.0082(5)
C2A 0.0671(9) 0.0538(8) 0.0453(7) -0.0144(7) -0.0104(6) -0.0110(6)
C3A 0.0694(9) 0.0446(7) 0.0502(7) -0.0111(6) -0.0028(6) -0.0100(6)
C4A 0.0592(8) 0.0451(7) 0.0405(6) 0.0043(6) -0.0033(6) -0.0075(5)
C5A 0.0645(9) 0.0554(8) 0.0477(7) -0.0002(6) -0.0147(6) -0.0169(6)
C6A 0.0638(9) 0.0451(7) 0.0520(7) -0.0083(6) -0.0095(6) -0.0125(6)
C7A 0.0584(8) 0.0534(8) 0.0469(7) -0.0110(6) -0.0109(6) -0.0057(6)
C8A 0.0450(7) 0.0450(7) 0.0470(7) -0.0047(5) -0.0046(5) -0.0057(5)
C9A 0.0685(9) 0.0511(8) 0.0559(8) 0.0010(7) -0.0092(7) -0.0164(7)
C10A 0.0621(9) 0.0417(7) 0.0693(9) 0.0045(6) -0.0086(7) -0.0105(7)
C11A 0.0423(7) 0.0495(7) 0.0549(8) -0.0049(5) -0.0039(6) -0.0018(6)
C12A 0.0719(10) 0.0551(8) 0.0454(7) -0.0098(7) -0.0053(7) -0.0091(6)
C13A 0.0693(9) 0.0434(7) 0.0504(7) -0.0070(6) -0.0037(6) -0.0086(6)
C14A 0.0700(11) 0.0578(10) 0.0661(10) -0.0036(9) -0.0144(9) 0.0065(8)
N1B 0.0571(7) 0.0473(6) 0.0411(5) -0.0004(5) -0.0038(5) -0.0056(5)
N2B 0.0738(8) 0.0454(6) 0.0417(6) -0.0100(5) -0.0067(5) -0.0055(5)
O1B 0.1108(10) 0.0693(7) 0.0449(6) -0.0084(7) 0.0114(6) -0.0096(5)
O2B 0.1360(12) 0.0550(7) 0.0584(7) 0.0173(7) 0.0004(7) 0.0055(5)
C1B 0.0476(7) 0.0442(6) 0.0384(6) -0.0009(5) -0.0070(5) -0.0077(5)
C2B 0.0520(7) 0.0492(7) 0.0409(6) 0.0031(6) -0.0033(5) -0.0124(5)
C3B 0.0569(8) 0.0412(7) 0.0464(7) 0.0031(6) -0.0084(6) -0.0103(5)
C4B 0.0515(7) 0.0412(6) 0.0373(6) -0.0074(5) -0.0075(5) -0.0057(5)
C5B 0.0552(8) 0.0504(7) 0.0411(6) -0.0003(6) -0.0011(6) -0.0125(6)
C6B 0.0556(8) 0.0439(7) 0.0443(7) 0.0047(6) -0.0029(6) -0.0087(5)
C7B 0.0509(7) 0.0492(7) 0.0387(6) 0.0005(6) -0.0034(5) -0.0073(5)
C8B 0.0455(7) 0.0449(7) 0.0414(6) 0.0010(5) -0.0033(5) -0.0054(5)
C9B 0.0658(9) 0.0533(8) 0.0522(8) -0.0077(7) -0.0123(7) -0.0120(6)
C10B 0.0596(9) 0.0471(8) 0.0666(9) -0.0104(6) -0.0084(7) -0.0062(7)
C11B 0.0452(7) 0.0508(7) 0.0496(7) 0.0029(5) 0.0011(5) -0.0004(6)
C12B 0.0648(9) 0.0543(8) 0.0433(7) 0.0052(6) -0.0071(6) -0.0091(6)
C13B 0.0595(8) 0.0430(7) 0.0469(7) 0.0005(6) -0.0065(6) -0.0095(5)
C14B 0.0727(12) 0.0608(10) 0.0594(10) 0.0011(9) 0.0042(9) 0.0099(8)

loop_
_atom_type_symbol
_atom_type_description
_atom_type_scat_dispersion_real
_atom_type_scat_dispersion_imag
_atom_type_scat_source
C C 0.0033 0.0016 'International Tables Vol C Tables 4.2.6.8 and 6.1.1.4'
H H 0.0000 0.0000 'International Tables Vol C Tables 4.2.6.8 and 6.1.1.4'
N N 0.0061 0.0033 'International Tables Vol C Tables 4.2.6.8 and 6.1.1.4'
O O 0.0106 0.0060 'International Tables Vol C Tables 4.2.6.8 and 6.1.1.4'

loop_
_geom_angle_atom_site_label_1
_geom_angle_atom_site_label_2
_geom_angle_atom_site_label_3
_geom_angle
C7A N1A C8A 119.51(12)
O2A N2A O1A 123.67(14)
O2A N2A C4A 118.34(14)
O1A N2A C4A 117.98(13)
C2A C1A C6A 119.39(12)
C2A C1A C7A 119.07(12)
C6A C1A C7A 121.53(12)
C3A C2A C1A 121.10(13)
C3A C2A H2A 118.7(9)
C1A C2A H2A 120.2(9)
C4A C3A C2A 117.85(13)
C4A C3A H3A 121.2(10)
C2A C3A H3A 120.9(10)
C5A C4A C3A 122.70(13)
C5A C4A N2A 118.88(13)
C3A C4A N2A 118.41(12)
C4A C5A C6A 118.94(13)
C4A C5A H5A 120.8(10)
C6A C5A H5A 120.2(10)
C5A C6A C1A 120.01(13)
C5A C6A H6A 119.2(10)
C1A C6A H6A 120.7(10)
N1A C7A C1A 123.07(13)
N1A C7A H7A 123.2(10)
C1A C7A H7A 113.5(10)
C9A C8A C13A 118.33(12)
C9A C8A N1A 117.30(12)
C13A C8A N1A 124.36(12)
C8A C9A C10A 120.66(14)
C8A C9A H9A 120.1(10)
C10A C9A H9A 119.2(10)
C11A C10A C9A 121.64(14)
C11A C10A H10A 122.1(10)
C9A C10A H10A 116.3(10)
C10A C11A C12A 117.40(13)
C10A C11A C14A 120.82(15)
C12A C11A C14A 121.76(15)
C11A C12A C13A 121.86(14)
C11A C12A H12A 119.8(10)
C13A C12A H12A 118.3(10)
C12A C13A C8A 120.06(14)
C12A C13A H13A 119.1(10)
C8A C13A H13A 120.8(10)
C11A C14A H141 111(2)
C11A C14A H142 112.7(17)
H141 C14A H142 114(3)
C11A C14A H143 109.2(19)
H141 C14A H143 102(3)
H142 C14A H143 107(3)
C11A C14A H144 113(3)
H141 C14A H144 132(3)
H142 C14A H144 66(3)
H143 C14A H144 44(3)
C11A C14A H145 104(3)
H141 C14A H145 49(3)
H142 C14A H145 144(3)
H143 C14A H145 59(3)
H144 C14A H145 100(4)
C11A C14A H146 115(2)
H141 C14A H146 64(3)
H142 C14A H146 54(3)
H143 C14A H146 136(3)
H144 C14A H146 114(4)
H145 C14A H146 111(4)
C7B N1B C8B 120.17(11)
O2B N2B O1B 123.23(12)
O2B N2B C4B 118.45(12)
O1B N2B C4B 118.32(12)
C2B C1B C6B 119.74(12)
C2B C1B C7B 119.52(11)
C6B C1B C7B 120.74(11)
C3B C2B C1B 120.77(12)
C3B C2B H2B 118.7(9)
C1B C2B H2B 120.5(9)
C4B C3B C2B 117.93(12)
C4B C3B H3B 120.7(9)
C2B C3B H3B 121.4(9)
C5B C4B C3B 122.76(12)
C5B C4B N2B 118.81(11)
C3B C4B N2B 118.42(11)
C4B C5B C6B 118.71(12)
C4B C5B H5B 121.7(9)
C6B C5B H5B 119.6(9)
C5B C6B C1B 120.07(12)
C5B C6B H6B 119.2(9)
C1B C6B H6B 120.7(9)
N1B C7B C1B 121.81(12)
N1B C7B H7B 122.9(9)
C1B C7B H7B 115.2(9)
C9B C8B C13B 118.76(12)
C9B C8B N1B 117.99(12)
C13B C8B N1B 123.15(12)
C10B C9B C8B 120.67(14)
C10B C9B H9B 121.1(11)
C8B C9B H9B 118.2(11)
C9B C10B C11B 121.33(14)
C9B C10B H10B 116.4(10)
C11B C10B H10B 122.2(10)
C12B C11B C10B 117.76(13)
C12B C11B C14B 121.38(15)
C10B C11B C14B 120.80(16)
C11B C12B C13B 121.71(14)
C11B C12B H12B 118.9(10)
C13B C12B H12B 119.4(10)
C12B C13B C8B 119.76(13)
C12B C13B H13B 119.4(9)
C8B C13B H13B 120.7(9)
C11B C14B H147 110.4(18)
C11B C14B H148 105.9(17)
H147 C14B H148 106(2)
C11B C14B H149 108.7(16)
H147 C14B H149 113(3)
H148 C14B H149 113(2)
C11B C14B H150 112(3)
H147 C14B H150 136(3)
H148 C14B H150 51(3)
H149 C14B H150 62(3)
C11B C14B H151 115(3)
H147 C14B H151 50(3)
H148 C14B H151 137(3)
H149 C14B H151 65(3)
H150 C14B H151 117(4)
C11B C14B H152 117(3)
H147 C14B H152 53(3)
H148 C14B H152 53(3)
H149 C14B H152 134(3)
H150 C14B H152 97(4)
H151 C14B H152 96(4)

loop_
_geom_bond_atom_site_label_1
_geom_bond_atom_site_label_2
_geom_bond_distance
N1A C7A 1.2539(18)
N1A C8A 1.4223(17)
N2A O2A 1.2153(18)
N2A O1A 1.2162(18)
N2A C4A 1.4740(17)
C1A C2A 1.3856(19)
C1A C6A 1.3953(19)
C1A C7A 1.4701(18)
C2A C3A 1.3836(19)
C2A H2A 0.963(17)
C3A C4A 1.376(2)
C3A H3A 0.964(17)
C4A C5A 1.374(2)
C5A C6A 1.3792(19)
C5A H5A 0.956(17)
C6A H6A 0.944(17)
C7A H7A 0.953(18)
C8A C9A 1.3823(19)
C8A C13A 1.395(2)
C9A C10A 1.385(2)
C9A H9A 0.951(17)
C10A C11A 1.382(2)
C10A H10A 0.987(17)
C11A C12A 1.383(2)
C11A C14A 1.506(2)
C12A C13A 1.385(2)
C12A H12A 0.953(17)
C13A H13A 0.975(17)
C14A H141 0.99(4)
C14A H142 1.07(4)
C14A H143 1.04(4)
C14A H144 0.96(5)
C14A H145 0.96(5)
C14A H146 1.01(5)
N1B C7B 1.2605(17)
N1B C8B 1.4190(16)
N2B O2B 1.2147(16)
N2B O1B 1.2223(16)
N2B C4B 1.4682(15)
C1B C2B 1.3858(18)
C1B C6B 1.3987(18)
C1B C7B 1.4754(17)
C2B C3B 1.3858(18)
C2B H2B 0.944(15)
C3B C4B 1.3840(18)
C3B H3B 0.951(16)
C4B C5B 1.3758(18)
C5B C6B 1.3817(18)
C5B H5B 0.979(15)
C6B H6B 0.961(16)
C7B H7B 0.986(16)
C8B C9B 1.384(2)
C8B C13B 1.3939(19)
C9B C10B 1.384(2)
C9B H9B 0.948(18)
C10B C11B 1.385(2)
C10B H10B 0.990(18)
C11B C12B 1.384(2)
C11B C14B 1.508(2)
C12B C13B 1.3902(19)
C12B H12B 0.977(17)
C13B H13B 0.998(15)
C14B H147 0.97(3)
C14B H148 1.00(3)
C14B H149 1.00(3)
C14B H150 1.03(6)
C14B H151 1.12(6)
C14B H152 0.97(6)

loop_
_geom_torsion_atom_site_label_1
_geom_torsion_atom_site_label_2
_geom_torsion_atom_site_label_3
_geom_torsion_atom_site_label_4
_geom_torsion
C6A C1A C2A C3A -0.6(2)
C7A C1A C2A C3A 178.55(14)
C1A C2A C3A C4A -0.2(2)
C2A C3A C4A C5A 1.0(2)
C2A C3A C4A N2A -178.42(13)
O2A N2A C4A C5A -179.66(16)
O1A N2A C4A C5A -0.1(2)
O2A N2A C4A C3A -0.2(2)
O1A N2A C4A C3A 179.36(15)
C3A C4A C5A C6A -0.9(2)
N2A C4A C5A C6A 178.49(13)
C4A C5A C6A C1A 0.1(2)
C2A C1A C6A C5A 0.6(2)
C7A C1A C6A C5A -178.46(14)
C8A N1A C7A C1A 178.97(13)
C2A C1A C7A N1A -175.13(15)
C6A C1A C7A N1A 4.0(2)
C7A N1A C8A C9A -152.23(15)
C7A N1A C8A C13A 28.6(2)
C13A C8A C9A C10A -1.8(2)
N1A C8A C9A C10A 179.01(13)
C8A C9A C10A C11A 0.2(2)
C9A C10A C11A C12A 1.3(2)
C9A C10A C11A C14A 179.88(16)
C10A C11A C12A C13A -1.3(2)
C14A C11A C12A C13A -179.84(16)
C11A C12A C13A C8A -0.3(2)
C9A C8A C13A C12A 1.8(2)
N1A C8A C13A C12A -179.04(14)
C6B C1B C2B C3B -1.9(2)
C7B C1B C2B C3B 177.86(12)
C1B C2B C3B C4B 1.2(2)
C2B C3B C4B C5B 0.3(2)
C2B C3B C4B N2B -179.04(12)
O2B N2B C4B C5B -176.86(14)
O1B N2B C4B C5B 3.58(19)
O2B N2B C4B C3B 2.6(2)
O1B N2B C4B C3B -177.01(13)
C3B C4B C5B C6B -1.1(2)
N2B C4B C5B C6B 178.25(12)
C4B C5B C6B C1B 0.4(2)
C2B C1B C6B C5B 1.0(2)
C7B C1B C6B C5B -178.67(13)
C8B N1B C7B C1B -178.62(11)
C2B C1B C7B N1B -166.65(13)
C6B C1B C7B N1B 13.1(2)
C7B N1B C8B C9B -142.97(14)
C7B N1B C8B C13B 40.65(19)
C13B C8B C9B C10B 0.2(2)
N1B C8B C9B C10B -176.31(13)
C8B C9B C10B C11B 0.4(2)
C9B C10B C11B C12B -0.7(2)
C9B C10B C11B C14B 176.60(15)
C10B C11B C12B C13B 0.4(2)
C14B C11B C12B C13B -176.89(15)
C11B C12B C13B C8B 0.2(2)
C9B C8B C13B C12B -0.5(2)
N1B C8B C13B C12B 175.82(12)
